data_9009279
loop_
_publ_author_name
'Fischer, W.'

_publ_section_title
;
 Die kristallstruktur des carnallits KMgCl3*6H2O
;
_journal_name_full 'Neues Jahrbuch fur Mineralogie, Monatshefte'
_journal_page_first 100
_journal_page_last 109
_journal_volume 1973
_journal_year 1973
_chemical_compound_source Synthetic
_chemical_formula_sum 'Cl3 H12 K Mg O6'
_chemical_name_mineral Carnallite
_space_group_IT_number 52
_symmetry_space_group_name_Hall '-P 2n 2b'
_symmetry_space_group_name_H-M 'P b n n'
_cell_angle_alpha 90
_cell_angle_beta 90
_cell_angle_gamma 90
_cell_formula_units_Z 12
_cell_length_a 9.598
_cell_length_b 16.1410
_cell_length_c 22.519
_cell_volume 3488.673
_database_code_amcsd 0014748
_exptl_crystal_density_diffrn 1.587
_cod_original_formula_sum 'K Mg Cl3 (O6 H12)'
_cod_database_code 9009279

loop_
_space_group_symop_operation_xyz
x,y,z
1/2+x,1/2+y,1/2-z
1/2-x,1/2-y,1/2+z
1/2+x,-y,1/2+z
1/2-x,y,1/2-z
-x,1/2+y,z
x,1/2-y,-z
-x,-y,-z

loop_
_atom_site_label
_atom_site_fract_x
_atom_site_fract_y
_atom_site_fract_z
_atom_site_U_iso_or_equiv
_atom_site_type_symbol
_atom_site_attached_hydrogens
K1 0.24890 0.25000 0.00000 0.04306 K 0
K2 0.75020 0.08860 0.15670 0.04104 K 0
Mg1 0.25000 0.25620 0.25000 0.02406 Mg 0
Mg2 0.74770 0.42090 0.09010 0.02368 Mg 0
Cl1 0.75000 0.23920 0.25000 0.03420 Cl 0
Cl2 -0.01450 0.16610 0.07540 0.03584 Cl 0
Cl3 0.48780 0.16900 0.08110 0.03698 Cl 0
Cl4 0.25230 0.41440 0.08190 0.03825 Cl 0
Cl5 -0.02300 0.02010 0.24940 0.03698 Cl 0
Wat11 0.25000 0.12990 0.25000 0.04724 O 2
Wat12 0.25000 0.38390 0.25000 0.04142 O 2
Wat13 0.43960 0.25480 0.20670 0.03724 O 2
Wat14 0.15200 0.26830 0.16880 0.04458 O 2
Wat21 0.64950 0.44690 0.00950 0.04357 O 2
Wat22 0.73460 0.29650 0.07130 0.04483 O 2
Wat23 0.93760 0.42630 0.04670 0.03977 O 2
Wat24 0.84270 0.39440 0.17010 0.04623 O 2
Wat25 0.76300 0.54570 0.10750 0.04015 O 2
Wat26 0.55610 0.41830 0.13160 0.04458 O 2

loop_
_cod_changelog_entry_id
_cod_changelog_entry_author
_cod_changelog_entry_date
_cod_changelog_entry_text
1
;cod-tools version 3.8.0
Id: cif_guess_AMCSD_atom_types 9574 2023-05-10 09:00:05Z saulius
;
2023-05-10T18:51:32+03:00
;Derived atom types and hydrogen counts
from atom names that follow the AMCSD naming convention
(Wat == water, O-H == hydroxyl).
;

loop_
_cod_related_entry_id
_cod_related_entry_database
_cod_related_entry_code
1 AMCSD 0014748
